data_2224345
loop_
_publ_author_name
'Venkatraman, Ramaiyer'
'Sitole, Lungile'
'Fronczek, Frank R.'

_publ_section_title Chlorido(1-cyclopentylidene-4-ethylthiosemicarbazidato-\k^2^<i>N</i>^1^,<i>S</i>)diphenyltin(IV)
_journal_coeditor_code LH2925
_journal_issue 12
_journal_name_full 'Acta Crystallographica Section E'
_journal_page_first m1653
_journal_page_last m1654
_journal_paper_doi 10.1107/S1600536809047400
_journal_volume 65
_journal_year 2009
_chemical_formula_iupac '[Sn (C6 H5)2 (C8 H14 N3 S) Cl]'
_chemical_formula_moiety 'C20 H24 Cl N3 S Sn'
_chemical_formula_sum 'C20 H24 Cl N3 S Sn'
_chemical_formula_weight 492.62
_chemical_name_systematic
;
Chlorido(1-cyclopentylidene-4-ethylthiosemicarbazidato-
\k^2^<i>N</i>^1^,<i>S</i>)diphenyltin(IV)
;
_space_group_IT_number 14
_symmetry_cell_setting monoclinic
_symmetry_space_group_name_Hall '-P 2yn'
_symmetry_space_group_name_H-M 'P 1 21/n 1'
_atom_sites_solution_hydrogens geom
_atom_sites_solution_primary direct
_atom_sites_solution_secondary difmap
_audit_creation_method SHELXL-97
_cell_angle_alpha 90
_cell_angle_beta 111.094(4)
_cell_angle_gamma 90
_cell_formula_units_Z 4
_cell_length_a 8.9031(9)
_cell_length_b 22.951(3)
_cell_length_c 11.1381(11)
_cell_measurement_reflns_used 8037
_cell_measurement_temperature 90.0(5)
_cell_measurement_theta_max 34.8
_cell_measurement_theta_min 2.5
_cell_volume 2123.4(4)
_computing_cell_refinement 'DENZO and SCALEPACK (Otwinowski & Minor, 1997)'
_computing_data_collection 'COLLECT (Nonius 2000)'
_computing_data_reduction 'DENZO and SCALEPACK (Otwinowski & Minor, 1997)'
_computing_molecular_graphics 'ORTEP-3 for Windows (Farrugia, 1997)'
_computing_publication_material 'SHELXL97 (Sheldrick, 2008)'
_computing_structure_refinement 'SHELXL97 (Sheldrick, 2008)'
_computing_structure_solution 'SIR (Altomare <i>et al.</i>,  1999)'
_diffrn_ambient_temperature 90.0(5)
_diffrn_measured_fraction_theta_full 0.998
_diffrn_measured_fraction_theta_max 0.948
_diffrn_measurement_device 'Nonius KappaCCD diffractometer with an Oxford Cryosystems Cryostream cooler'
_diffrn_measurement_method ' \w and \f'
_diffrn_radiation_monochromator graphite
_diffrn_radiation_source 'fine-focus sealed tube'
_diffrn_radiation_type MoK\a
_diffrn_radiation_wavelength 0.71073
_diffrn_reflns_av_R_equivalents 0.022
_diffrn_reflns_av_sigmaI/netI 0.0327
_diffrn_reflns_limit_h_max 13
_diffrn_reflns_limit_h_min -13
_diffrn_reflns_limit_k_max 35
_diffrn_reflns_limit_k_min -35
_diffrn_reflns_limit_l_max 16
_diffrn_reflns_limit_l_min -17
_diffrn_reflns_number 33496
_diffrn_reflns_theta_full 25.0
_diffrn_reflns_theta_max 34.8
_diffrn_reflns_theta_min 3.0
_exptl_absorpt_coefficient_mu 1.436
_exptl_absorpt_correction_T_max 0.792
_exptl_absorpt_correction_T_min 0.698
_exptl_absorpt_correction_type multi-scan
_exptl_absorpt_process_details '(SCALEPACK; Otwinowski & Minor, 1997)'
_exptl_crystal_colour colorless
_exptl_crystal_density_diffrn 1.541
_exptl_crystal_density_method 'not measured'
_exptl_crystal_description fragment
_exptl_crystal_F_000 992
_exptl_crystal_size_max 0.27
_exptl_crystal_size_mid 0.23
_exptl_crystal_size_min 0.17
_refine_diff_density_max 0.64
_refine_diff_density_min -1.38
_refine_ls_extinction_coef 0.00150(18)
_refine_ls_extinction_expression Fc^*^=kFc[1+0.001xFc^2^\l^3^/sin(2\q)]^-1/4^
_refine_ls_extinction_method 'SHELXL97 (Sheldrick, 2008)'
_refine_ls_goodness_of_fit_ref 1.037
_refine_ls_hydrogen_treatment mixed
_refine_ls_matrix_type full
_refine_ls_number_parameters 240
_refine_ls_number_reflns 8756
_refine_ls_number_restraints 0
_refine_ls_restrained_S_all 1.037
_refine_ls_R_factor_all 0.035
_refine_ls_R_factor_gt 0.026
_refine_ls_shift/su_max 0.002
_refine_ls_shift/su_mean 0.000
_refine_ls_structure_factor_coef Fsqd
_refine_ls_weighting_details 'calc w=1/[\s^2^(Fo^2^)+(0.0232P)^2^+1.4419P] where P=(Fo^2^+2Fc^2^)/3'
_refine_ls_weighting_scheme calc
_refine_ls_wR_factor_gt 0.059
_refine_ls_wR_factor_ref 0.062
_reflns_number_gt 7543
_reflns_number_total 8756
_reflns_threshold_expression I>2\s(I)
_cod_data_source_file lh2925.cif
_cod_data_source_block I
_cod_depositor_comments
;
The following automatic conversions were performed:
'_symmetry_cell_setting' value 'Monoclinic' changed to 'monoclinic'
according to '/home/saulius/struct/CIF-dictionaries/cif_core.dic'
dictionary named 'cif_core.dic' version 2.4.1 from 2010-06-29.

Automatic conversion script
Id: cif_fix_enum 1527 2010-12-29 10:47:43Z saulius 

The following automatic conversions were performed:

'_symmetry_cell_setting' value 'Monoclinic' changed to 'monoclinic'
according to /home/saulius/struct/CIF-dictionaries/cif_core.dic
dictionary named 'cif_core.dic' version 2.4.1 from 2010-06-29.

Automatic conversion script
Id: cif_fix_values 1715 2011-07-08 13:25:40Z adriana 
;
_cod_original_sg_symbol_H-M 'P 21/n        '
_cod_database_code 2224345
_cod_database_fobs_code 2224345

loop_
_symmetry_equiv_pos_as_xyz
'x, y, z'
'-x+1/2, y+1/2, -z+1/2'
'-x, -y, -z'
'x-1/2, -y-1/2, z-1/2'

loop_
_atom_site_type_symbol
_atom_site_label
_atom_site_fract_x
_atom_site_fract_y
_atom_site_fract_z
_atom_site_U_iso_or_equiv
_atom_site_adp_type
_atom_site_calc_flag
_atom_site_refinement_flags
_atom_site_occupancy
_atom_site_disorder_assembly
_atom_site_disorder_group
Sn Sn1 0.542305(11) 0.626341(4) 0.258844(9) 0.01109(3) Uani d . 1 . .
Cl Cl1 0.25741(4) 0.662360(15) 0.18735(4) 0.01732(7) Uani d . 1 . .
S S1 0.58505(5) 0.680095(16) 0.45705(4) 0.01588(7) Uani d . 1 . .
N N1 0.80541(14) 0.60297(5) 0.38227(11) 0.0127(2) Uani d . 1 . .
N N2 0.88356(16) 0.63137(5) 0.49842(12) 0.0148(2) Uani d . 1 . .
N N3 0.86198(18) 0.69504(6) 0.64811(13) 0.0192(2) Uani d . 1 . .
H H3N 0.817(3) 0.7237(10) 0.660(2) 0.023 Uiso d . 1 . .
C C1 0.79332(18) 0.66634(6) 0.53568(14) 0.0147(2) Uani d . 1 . .
C C3 1.0332(2) 0.68887(7) 0.72462(17) 0.0249(3) Uani d . 1 . .
H H3A 1.0694 0.7230 0.7822 0.030 Uiso calc R 1 . .
H H3B 1.0951 0.6882 0.6665 0.030 Uiso calc R 1 . .
C C4 1.0678(3) 0.63345(8) 0.8051(2) 0.0403(6) Uani d . 1 . .
H H4A 1.0173 0.6360 0.8699 0.060 Uiso calc R 1 . .
H H4B 1.1844 0.6288 0.8480 0.060 Uiso calc R 1 . .
H H4C 1.0241 0.5998 0.7491 0.060 Uiso calc R 1 . .
C C11 0.89645(16) 0.56885(6) 0.34655(13) 0.0125(2) Uani d . 1 . .
C C12 1.07472(17) 0.56124(7) 0.41598(14) 0.0154(2) Uani d . 1 . .
H H12A 1.0983 0.5465 0.5045 0.018 Uiso calc R 1 . .
H H12B 1.1324 0.5985 0.4204 0.018 Uiso calc R 1 . .
C C13 1.12338(17) 0.51630(7) 0.33416(15) 0.0167(3) Uani d . 1 . .
H H13A 1.1191 0.4762 0.3656 0.020 Uiso calc R 1 . .
H H13B 1.2333 0.5241 0.3355 0.020 Uiso calc R 1 . .
C C14 0.99740(17) 0.52473(7) 0.19811(14) 0.0161(3) Uani d . 1 . .
H H14A 1.0232 0.5591 0.1553 0.019 Uiso calc R 1 . .
H H14B 0.9901 0.4898 0.1441 0.019 Uiso calc R 1 . .
C C15 0.84068(17) 0.53416(6) 0.22362(13) 0.0140(2) Uani d . 1 . .
H H15A 0.7610 0.5562 0.1527 0.017 Uiso calc R 1 . .
H H15B 0.7927 0.4966 0.2348 0.017 Uiso calc R 1 . .
C C21 0.47816(16) 0.53643(6) 0.24833(13) 0.0128(2) Uani d . 1 . .
C C22 0.36518(19) 0.51214(7) 0.13708(15) 0.0179(3) Uani d . 1 . .
H H22 0.3148 0.5359 0.0636 0.021 Uiso calc R 1 . .
C C23 0.3266(2) 0.45318(7) 0.13406(16) 0.0223(3) Uani d . 1 . .
H H23 0.2500 0.4368 0.0584 0.027 Uiso calc R 1 . .
C C24 0.3997(2) 0.41813(7) 0.24138(17) 0.0215(3) Uani d . 1 . .
H H24 0.3732 0.3779 0.2388 0.026 Uiso calc R 1 . .
C C25 0.51138(19) 0.44199(7) 0.35228(16) 0.0188(3) Uani d . 1 . .
H H25 0.5609 0.4182 0.4257 0.023 Uiso calc R 1 . .
C C26 0.55061(17) 0.50098(6) 0.35548(14) 0.0152(2) Uani d . 1 . .
H H26 0.6273 0.5172 0.4313 0.018 Uiso calc R 1 . .
C C31 0.60608(17) 0.67142(6) 0.11590(14) 0.0140(2) Uani d . 1 . .
C C32 0.4852(2) 0.69413(7) 0.00748(15) 0.0183(3) Uani d . 1 . .
H H32 0.3754 0.6884 -0.0034 0.022 Uiso calc R 1 . .
C C33 0.5245(2) 0.72517(8) -0.08492(16) 0.0243(3) Uani d . 1 . .
H H33 0.4414 0.7401 -0.1586 0.029 Uiso calc R 1 . .
C C34 0.6850(2) 0.73426(8) -0.06946(17) 0.0257(3) Uani d . 1 . .
H H34 0.7114 0.7559 -0.1319 0.031 Uiso calc R 1 . .
C C35 0.8061(2) 0.71168(7) 0.03722(17) 0.0235(3) Uani d . 1 . .
H H35 0.9157 0.7175 0.0475 0.028 Uiso calc R 1 . .
C C36 0.76722(18) 0.68049(6) 0.12944(15) 0.0171(3) Uani d . 1 . .
H H36 0.8509 0.6652 0.2024 0.021 Uiso calc R 1 . .

loop_
_atom_site_aniso_label
_atom_site_aniso_U_11
_atom_site_aniso_U_22
_atom_site_aniso_U_33
_atom_site_aniso_U_12
_atom_site_aniso_U_13
_atom_site_aniso_U_23
Sn1 0.01215(4) 0.00957(4) 0.01273(5) 0.00074(3) 0.00592(3) 0.00121(3)
Cl1 0.01357(14) 0.01546(15) 0.02368(16) 0.00282(11) 0.00761(12) 0.00180(12)
S1 0.01974(16) 0.01448(15) 0.01573(15) 0.00316(12) 0.00920(13) -0.00064(12)
N1 0.0134(5) 0.0116(5) 0.0126(5) 0.0001(4) 0.0042(4) -0.0010(4)
N2 0.0179(5) 0.0123(5) 0.0132(5) 0.0000(4) 0.0043(4) -0.0020(4)
N3 0.0266(7) 0.0136(5) 0.0163(6) 0.0001(5) 0.0065(5) -0.0036(4)
C1 0.0210(6) 0.0101(5) 0.0132(6) -0.0003(5) 0.0065(5) 0.0015(4)
C3 0.0310(9) 0.0161(7) 0.0201(7) -0.0033(6) 0.0003(6) -0.0042(6)
C4 0.0507(13) 0.0213(8) 0.0283(9) -0.0043(8) -0.0106(9) 0.0016(7)
C11 0.0122(5) 0.0121(5) 0.0134(6) 0.0001(4) 0.0049(4) 0.0007(4)
C12 0.0120(6) 0.0172(6) 0.0158(6) 0.0005(5) 0.0038(5) -0.0010(5)
C13 0.0131(6) 0.0202(7) 0.0182(6) 0.0029(5) 0.0073(5) -0.0001(5)
C14 0.0157(6) 0.0189(6) 0.0159(6) 0.0021(5) 0.0084(5) 0.0003(5)
C15 0.0137(6) 0.0150(6) 0.0137(6) 0.0009(5) 0.0056(5) -0.0020(5)
C21 0.0131(6) 0.0124(5) 0.0154(6) 0.0006(4) 0.0080(5) 0.0011(5)
C22 0.0222(7) 0.0173(6) 0.0140(6) -0.0023(5) 0.0065(5) 0.0006(5)
C23 0.0302(8) 0.0199(7) 0.0187(7) -0.0074(6) 0.0110(6) -0.0058(6)
C24 0.0285(8) 0.0121(6) 0.0283(8) -0.0029(5) 0.0157(6) -0.0023(6)
C25 0.0190(7) 0.0139(6) 0.0248(7) 0.0017(5) 0.0094(6) 0.0057(5)
C26 0.0145(6) 0.0144(6) 0.0171(6) -0.0002(5) 0.0063(5) 0.0026(5)
C31 0.0169(6) 0.0117(5) 0.0143(6) -0.0002(5) 0.0070(5) 0.0000(5)
C32 0.0214(7) 0.0174(6) 0.0153(6) 0.0010(5) 0.0056(5) 0.0017(5)
C33 0.0334(9) 0.0227(7) 0.0167(7) 0.0036(6) 0.0090(6) 0.0058(6)
C34 0.0388(10) 0.0217(8) 0.0233(8) -0.0003(7) 0.0191(7) 0.0065(6)
C35 0.0273(8) 0.0206(7) 0.0289(8) -0.0028(6) 0.0178(7) 0.0037(6)
C36 0.0182(6) 0.0149(6) 0.0196(7) -0.0015(5) 0.0085(5) 0.0017(5)

loop_
_atom_type_symbol
_atom_type_description
_atom_type_scat_dispersion_real
_atom_type_scat_dispersion_imag
_atom_type_scat_source
C C 0.0033 0.0016 'International Tables Vol C Tables 4.2.6.8 and 6.1.1.4'
H H 0.0000 0.0000 'International Tables Vol C Tables 4.2.6.8 and 6.1.1.4'
Cl Cl 0.1484 0.1585 'International Tables Vol C Tables 4.2.6.8 and 6.1.1.4'
N N 0.0061 0.0033 'International Tables Vol C Tables 4.2.6.8 and 6.1.1.4'
S S 0.1246 0.1234 'International Tables Vol C Tables 4.2.6.8 and 6.1.1.4'
Sn Sn -0.6537 1.4246 'International Tables Vol C Tables 4.2.6.8 and 6.1.1.4'

loop_
_geom_angle_atom_site_label_1
_geom_angle_atom_site_label_2
_geom_angle_atom_site_label_3
_geom_angle_site_symmetry_1
_geom_angle_site_symmetry_3
_geom_angle
_geom_angle_publ_flag
C21 Sn1 C31 . . 124.36(5) ?
C21 Sn1 N1 . . 90.12(5) ?
C31 Sn1 N1 . . 94.09(5) ?
C21 Sn1 S1 . . 119.41(4) ?
C31 Sn1 S1 . . 115.63(4) ?
N1 Sn1 S1 . . 77.54(3) ?
C21 Sn1 Cl1 . . 94.66(4) ?
C31 Sn1 Cl1 . . 96.50(4) ?
N1 Sn1 Cl1 . . 163.15(3) ?
S1 Sn1 Cl1 . . 86.050(13) ?
C1 S1 Sn1 . . 98.75(5) ?
C11 N1 N2 . . 114.34(12) ?
C11 N1 Sn1 . . 124.93(9) ?
N2 N1 Sn1 . . 120.33(9) ?
C1 N2 N1 . . 115.15(12) ?
C1 N3 C3 . . 121.50(14) ?
C1 N3 H3N . . 117.8(16) ?
C3 N3 H3N . . 117.2(16) ?
N2 C1 N3 . . 118.03(14) ?
N2 C1 S1 . . 127.40(11) ?
N3 C1 S1 . . 114.56(11) ?
N3 C3 C4 . . 111.85(16) ?
N3 C3 H3A . . 109.2 ?
C4 C3 H3A . . 109.2 ?
N3 C3 H3B . . 109.2 ?
C4 C3 H3B . . 109.2 ?
H3A C3 H3B . . 107.9 ?
C3 C4 H4A . . 109.5 ?
C3 C4 H4B . . 109.5 ?
H4A C4 H4B . . 109.5 ?
C3 C4 H4C . . 109.5 ?
H4A C4 H4C . . 109.5 ?
H4B C4 H4C . . 109.5 ?
N1 C11 C12 . . 125.18(13) ?
N1 C11 C15 . . 124.34(12) ?
C12 C11 C15 . . 110.35(12) ?
C11 C12 C13 . . 104.07(11) ?
C11 C12 H12A . . 110.9 ?
C13 C12 H12A . . 110.9 ?
C11 C12 H12B . . 110.9 ?
C13 C12 H12B . . 110.9 ?
H12A C12 H12B . . 109.0 ?
C12 C13 C14 . . 103.78(11) ?
C12 C13 H13A . . 111.0 ?
C14 C13 H13A . . 111.0 ?
C12 C13 H13B . . 111.0 ?
C14 C13 H13B . . 111.0 ?
H13A C13 H13B . . 109.0 ?
C15 C14 C13 . . 102.96(12) ?
C15 C14 H14A . . 111.2 ?
C13 C14 H14A . . 111.2 ?
C15 C14 H14B . . 111.2 ?
C13 C14 H14B . . 111.2 ?
H14A C14 H14B . . 109.1 ?
C11 C15 C14 . . 102.62(11) ?
C11 C15 H15A . . 111.2 ?
C14 C15 H15A . . 111.2 ?
C11 C15 H15B . . 111.2 ?
C14 C15 H15B . . 111.2 ?
H15A C15 H15B . . 109.2 ?
C26 C21 C22 . . 119.24(13) ?
C26 C21 Sn1 . . 118.99(10) ?
C22 C21 Sn1 . . 121.77(10) ?
C23 C22 C21 . . 120.02(14) ?
C23 C22 H22 . . 120.0 ?
C21 C22 H22 . . 120.0 ?
C24 C23 C22 . . 120.34(15) ?
C24 C23 H23 . . 119.8 ?
C22 C23 H23 . . 119.8 ?
C25 C24 C23 . . 119.94(14) ?
C25 C24 H24 . . 120.0 ?
C23 C24 H24 . . 120.0 ?
C24 C25 C26 . . 119.85(14) ?
C24 C25 H25 . . 120.1 ?
C26 C25 H25 . . 120.1 ?
C25 C26 C21 . . 120.61(14) ?
C25 C26 H26 . . 119.7 ?
C21 C26 H26 . . 119.7 ?
C32 C31 C36 . . 118.50(14) ?
C32 C31 Sn1 . . 119.69(11) ?
C36 C31 Sn1 . . 121.78(11) ?
C33 C32 C31 . . 120.55(15) ?
C33 C32 H32 . . 119.7 ?
C31 C32 H32 . . 119.7 ?
C34 C33 C32 . . 120.25(16) ?
C34 C33 H33 . . 119.9 ?
C32 C33 H33 . . 119.9 ?
C35 C34 C33 . . 119.81(15) ?
C35 C34 H34 . . 120.1 ?
C33 C34 H34 . . 120.1 ?
C34 C35 C36 . . 120.07(16) ?
C34 C35 H35 . . 120.0 ?
C36 C35 H35 . . 120.0 ?
C35 C36 C31 . . 120.82(15) ?
C35 C36 H36 . . 119.6 ?
C31 C36 H36 . . 119.6 ?

loop_
_geom_bond_atom_site_label_1
_geom_bond_atom_site_label_2
_geom_bond_site_symmetry_2
_geom_bond_distance
_geom_bond_publ_flag
Sn1 C21 . 2.1331(14) y
Sn1 C31 . 2.1397(14) y
Sn1 N1 . 2.3123(12) y
Sn1 S1 . 2.4363(4) y
Sn1 Cl1 . 2.5095(4) y
S1 C1 . 1.7709(16) ?
N1 C11 . 1.2887(18) ?
N1 N2 . 1.3909(17) ?
N2 C1 . 1.3047(19) ?
N3 C1 . 1.3508(19) ?
N3 C3 . 1.461(2) ?
N3 H3N . 0.80(2) ?
C3 C4 . 1.522(3) ?
C3 H3A . 0.9900 ?
C3 H3B . 0.9900 ?
C4 H4A . 0.9800 ?
C4 H4B . 0.9800 ?
C4 H4C . 0.9800 ?
C11 C12 . 1.5047(19) ?
C11 C15 . 1.505(2) ?
C12 C13 . 1.538(2) ?
C12 H12A . 0.9900 ?
C12 H12B . 0.9900 ?
C13 C14 . 1.539(2) ?
C13 H13A . 0.9900 ?
C13 H13B . 0.9900 ?
C14 C15 . 1.536(2) ?
C14 H14A . 0.9900 ?
C14 H14B . 0.9900 ?
C15 H15A . 0.9900 ?
C15 H15B . 0.9900 ?
C21 C26 . 1.396(2) ?
C21 C22 . 1.400(2) ?
C22 C23 . 1.394(2) ?
C22 H22 . 0.9500 ?
C23 C24 . 1.393(2) ?
C23 H23 . 0.9500 ?
C24 C25 . 1.389(2) ?
C24 H24 . 0.9500 ?
C25 C26 . 1.395(2) ?
C25 H25 . 0.9500 ?
C26 H26 . 0.9500 ?
C31 C32 . 1.397(2) ?
C31 C36 . 1.403(2) ?
C32 C33 . 1.396(2) ?
C32 H32 . 0.9500 ?
C33 C34 . 1.392(3) ?
C33 H33 . 0.9500 ?
C34 C35 . 1.386(3) ?
C34 H34 . 0.9500 ?
C35 C36 . 1.394(2) ?
C35 H35 . 0.9500 ?
C36 H36 . 0.9500 ?

loop_
_geom_hbond_atom_site_label_D
_geom_hbond_atom_site_label_H
_geom_hbond_atom_site_label_A
_geom_hbond_site_symmetry_A
_geom_hbond_distance_DH
_geom_hbond_distance_HA
_geom_hbond_distance_DA
_geom_hbond_angle_DHA
N3 H3N Cl1 4_676 0.80(2) 2.71(2) 3.4731(15) 160(2)

loop_
_geom_torsion_atom_site_label_1
_geom_torsion_atom_site_label_2
_geom_torsion_atom_site_label_3
_geom_torsion_atom_site_label_4
_geom_torsion_site_symmetry_1
_geom_torsion_site_symmetry_2
_geom_torsion_site_symmetry_3
_geom_torsion_site_symmetry_4
_geom_torsion
_geom_torsion_publ_flag
C21 Sn1 S1 C1 . . . . 89.47(6) ?
C31 Sn1 S1 C1 . . . . -82.09(6) ?
N1 Sn1 S1 C1 . . . . 6.48(6) ?
Cl1 Sn1 S1 C1 . . . . -177.41(5) ?
C21 Sn1 N1 C11 . . . . 59.16(12) ?
C31 Sn1 N1 C11 . . . . -65.32(12) ?
S1 Sn1 N1 C11 . . . . 179.32(12) ?
Cl1 Sn1 N1 C11 . . . . 165.84(8) ?
C21 Sn1 N1 N2 . . . . -128.54(10) ?
C31 Sn1 N1 N2 . . . . 106.99(10) ?
S1 Sn1 N1 N2 . . . . -8.38(9) ?
Cl1 Sn1 N1 N2 . . . . -21.85(18) ?
C11 N1 N2 C1 . . . . 179.64(13) ?
Sn1 N1 N2 C1 . . . . 6.56(16) ?
N1 N2 C1 N3 . . . . 179.70(12) ?
N1 N2 C1 S1 . . . . 1.32(19) ?
C3 N3 C1 N2 . . . . 1.9(2) ?
C3 N3 C1 S1 . . . . -179.53(12) ?
Sn1 S1 C1 N2 . . . . -7.17(14) ?
Sn1 S1 C1 N3 . . . . 174.40(10) ?
C1 N3 C3 C4 . . . . -80.7(2) ?
N2 N1 C11 C12 . . . . -3.6(2) ?
Sn1 N1 C11 C12 . . . . 169.12(10) ?
N2 N1 C11 C15 . . . . -178.95(12) ?
Sn1 N1 C11 C15 . . . . -6.2(2) ?
N1 C11 C12 C13 . . . . 179.96(14) ?
C15 C11 C12 C13 . . . . -4.12(16) ?
C11 C12 C13 C14 . . . . 27.08(15) ?
C12 C13 C14 C15 . . . . -39.94(14) ?
N1 C11 C15 C14 . . . . 155.55(14) ?
C12 C11 C15 C14 . . . . -20.40(15) ?
C13 C14 C15 C11 . . . . 36.64(14) ?
C31 Sn1 C21 C26 . . . . 131.64(11) ?
N1 Sn1 C21 C26 . . . . 36.61(11) ?
S1 Sn1 C21 C26 . . . . -39.13(12) ?
Cl1 Sn1 C21 C26 . . . . -127.21(11) ?
C31 Sn1 C21 C22 . . . . -48.53(14) ?
N1 Sn1 C21 C22 . . . . -143.57(12) ?
S1 Sn1 C21 C22 . . . . 140.69(11) ?
Cl1 Sn1 C21 C22 . . . . 52.61(12) ?
C26 C21 C22 C23 . . . . -0.2(2) ?
Sn1 C21 C22 C23 . . . . 180.00(12) ?
C21 C22 C23 C24 . . . . 0.1(3) ?
C22 C23 C24 C25 . . . . 0.2(3) ?
C23 C24 C25 C26 . . . . -0.3(2) ?
C24 C25 C26 C21 . . . . 0.2(2) ?
C22 C21 C26 C25 . . . . 0.0(2) ?
Sn1 C21 C26 C25 . . . . 179.85(11) ?
C21 Sn1 C31 C32 . . . . 84.09(13) ?
N1 Sn1 C31 C32 . . . . 177.03(12) ?
S1 Sn1 C31 C32 . . . . -104.83(11) ?
Cl1 Sn1 C31 C32 . . . . -16.10(12) ?
C21 Sn1 C31 C36 . . . . -97.81(13) ?
N1 Sn1 C31 C36 . . . . -4.86(12) ?
S1 Sn1 C31 C36 . . . . 73.28(12) ?
Cl1 Sn1 C31 C36 . . . . 162.00(11) ?
C36 C31 C32 C33 . . . . -0.1(2) ?
Sn1 C31 C32 C33 . . . . 178.09(12) ?
C31 C32 C33 C34 . . . . -0.5(3) ?
C32 C33 C34 C35 . . . . 0.9(3) ?
C33 C34 C35 C36 . . . . -0.7(3) ?
C34 C35 C36 C31 . . . . 0.1(3) ?
C32 C31 C36 C35 . . . . 0.3(2) ?
Sn1 C31 C36 C35 . . . . -177.83(12) ?
